data_8105041
loop_
_publ_author_name
'Lee, See Mun'
'Lo, Kong Mun'
'Tiekink, Edward R.T.'

_publ_section_title
;
 Crystal structure of
 bromido-tri(4-chlorophenyl-\k1C)-(ethanol-\k1O)tin(IV) ---
 4,4&#x2032;-dimethyl-2,2&#x2032;-bipyridine (2/1), C52H48Br2Cl6N2O2Sn2
;
_journal_issue 1
_journal_name_full 'Zeitschrift f\"ur Kristallographie - New Crystal Structures'
_journal_page_first 143
_journal_page_last 145
_journal_paper_doi 10.1515/ncrs-2019-0542
_journal_volume 235
_journal_year 2019
_chemical_formula_moiety 'C20 H18 Br Cl3 O Sn, 0.5(C12 H12 N2)'
_chemical_formula_sum 'C26 H24 Br Cl3 N O Sn'
_chemical_formula_weight 671.41
_space_group_crystal_system triclinic
_space_group_IT_number 2
_space_group_name_Hall '-P 1'
_space_group_name_H-M_alt 'P -1'
_atom_sites_solution_hydrogens mixed
_atom_sites_solution_primary direct
_atom_sites_solution_secondary difmap
_cell_angle_alpha 84.1910(10)
_cell_angle_beta 83.9400(10)
_cell_angle_gamma 76.0860(10)
_cell_formula_units_Z 2
_cell_length_a 8.82970(10)
_cell_length_b 12.2632(2)
_cell_length_c 12.6884(2)
_cell_measurement_reflns_used 21715
_cell_measurement_temperature 100(2)
_cell_measurement_theta_max 76.2880
_cell_measurement_theta_min 3.4940
_cell_volume 1322.04(3)
_computing_cell_refinement 'CrysAlisPro [1]'
_computing_data_collection 'CrysAlisPro [1]'
_computing_data_reduction 'CrysAlisPro [1]'
_computing_molecular_graphics 'ORTEP-3 for Windows [4]'
_computing_publication_material 'SHELXL-2018/3 [3]'
_computing_structure_refinement 'SHELXL-2018/3 [3]'
_computing_structure_solution 'SHELXT 2014/5 [2]'
_diffrn_ambient_temperature 100(2)
_diffrn_detector_area_resol_mean 5.2558
_diffrn_measured_fraction_theta_full 1.000
_diffrn_measured_fraction_theta_max 1.000
_diffrn_measurement_device_type 'XtaLAB Synergy, Dualflex, AtlasS2'
_diffrn_measurement_method '\w scans'
_diffrn_radiation_type CuK\a
_diffrn_radiation_wavelength 1.54184
_diffrn_reflns_av_R_equivalents 0.0384
_diffrn_reflns_av_unetI/netI 0.0236
_diffrn_reflns_Laue_measured_fraction_full 1.000
_diffrn_reflns_Laue_measured_fraction_max 1.000
_diffrn_reflns_limit_h_max 10
_diffrn_reflns_limit_h_min -8
_diffrn_reflns_limit_k_max 14
_diffrn_reflns_limit_k_min -14
_diffrn_reflns_limit_l_max 15
_diffrn_reflns_limit_l_min -15
_diffrn_reflns_number 31356
_diffrn_reflns_point_group_measured_fraction_full 1.000
_diffrn_reflns_point_group_measured_fraction_max 1.000
_diffrn_reflns_theta_full 67.049
_diffrn_reflns_theta_max 67.049
_diffrn_reflns_theta_min 3.514
_diffrn_source 'micro-focus sealed X-ray tube'
_exptl_absorpt_coefficient_mu 12.398
_exptl_absorpt_correction_T_max 1.000
_exptl_absorpt_correction_T_min 0.839
_exptl_absorpt_correction_type gaussian
_exptl_absorpt_process_details 'CrysAlisPro [1]'
_exptl_crystal_colour colourless
_exptl_crystal_density_diffrn 1.687
_exptl_crystal_description prism
_exptl_crystal_F_000 662
_exptl_crystal_size_max 0.103
_exptl_crystal_size_mid 0.081
_exptl_crystal_size_min 0.049
_refine_diff_density_max 0.301
_refine_diff_density_min -0.744
_refine_diff_density_rms 0.092
_refine_ls_extinction_coef .
_refine_ls_extinction_method none
_refine_ls_goodness_of_fit_ref 1.055
_refine_ls_hydrogen_treatment mixed
_refine_ls_matrix_type full
_refine_ls_number_parameters 303
_refine_ls_number_reflns 4730
_refine_ls_number_restraints 1
_refine_ls_restrained_S_all 1.055
_refine_ls_R_factor_all 0.0231
_refine_ls_R_factor_gt 0.0222
_refine_ls_shift/su_max 0.002
_refine_ls_shift/su_mean 0.000
_refine_ls_structure_factor_coef Fsqd
_refine_ls_weighting_details 'w=1/[\s^2^(Fo^2^)+(0.0431P)^2^+0.2108P] where P=(Fo^2^+2Fc^2^)/3'
_refine_ls_weighting_scheme calc
_refine_ls_wR_factor_gt 0.0614
_refine_ls_wR_factor_ref 0.0621
_reflns_Friedel_coverage 0.000
_reflns_Friedel_fraction_full .
_reflns_Friedel_fraction_max .
_reflns_number_gt 4577
_reflns_number_total 4730
_reflns_threshold_expression 'I > 2\s(I)'
_cod_data_source_file suppl_ncrs-2019-0542_suppl.cif
_cod_data_source_block shelx
_cod_database_code 8105041
_shelx_space_group_comment
;
The symmetry employed for this shelxl refinement is uniquely defined
by the following loop, which should always be used as a source of
symmetry information in preference to the above space-group names.
They are only intended as comments.
;
_shelx_estimated_absorpt_t_min 0.362
_shelx_estimated_absorpt_t_max 0.582

loop_
_space_group_symop_operation_xyz
'x, y, z'
'-x, -y, -z'

loop_
_atom_site_label
_atom_site_type_symbol
_atom_site_fract_x
_atom_site_fract_y
_atom_site_fract_z
_atom_site_U_iso_or_equiv
_atom_site_adp_type
_atom_site_occupancy
_atom_site_site_symmetry_order
_atom_site_calc_flag
_atom_site_refinement_flags_posn
_atom_site_refinement_flags_adp
_atom_site_refinement_flags_occupancy
_atom_site_disorder_assembly
_atom_site_disorder_group
Sn Sn 0.73807(2) 0.34325(2) 0.32425(2) 0.01554(6) Uani 1 1 d . . . . .
Br1 Br 0.82458(3) 0.50549(2) 0.40150(2) 0.02187(8) Uani 1 1 d . . . . .
Cl1 Cl 1.32005(6) 0.22787(6) -0.05566(5) 0.03271(14) Uani 1 1 d . . . . .
Cl2 Cl 0.12395(6) 0.67606(5) 0.10294(5) 0.03057(14) Uani 1 1 d . . . . .
Cl3 Cl 0.65562(9) 0.07952(6) 0.80098(5) 0.04340(17) Uani 1 1 d . . . . .
O1 O 0.65514(18) 0.18457(13) 0.26191(12) 0.0192(3) Uani 1 1 d D . . . .
H1O H 0.589(3) 0.160(2) 0.302(2) 0.029 Uiso 1 1 d D U . . .
N1 N 0.4237(2) 0.11121(15) 0.40045(16) 0.0201(4) Uani 1 1 d . . . . .
C1 C 0.6116(3) 0.1884(2) 0.15543(19) 0.0262(5) Uani 1 1 d . . . . .
H1A H 0.659181 0.243684 0.109560 0.031 Uiso 1 1 calc R U . . .
H1B H 0.496455 0.214307 0.155373 0.031 Uiso 1 1 calc R U . . .
C2 C 0.6636(4) 0.0754(2) 0.1101(2) 0.0410(7) Uani 1 1 d . . . . .
H2A H 0.777979 0.050722 0.107402 0.062 Uiso 1 1 calc R U . . .
H2B H 0.629927 0.081345 0.038175 0.062 Uiso 1 1 calc R U . . .
H2C H 0.616754 0.020336 0.155270 0.062 Uiso 1 1 calc R U . . .
C3 C 0.9358(2) 0.30000(18) 0.21079(17) 0.0178(4) Uani 1 1 d . . . . .
C4 C 1.0063(3) 0.3850(2) 0.16265(19) 0.0232(5) Uani 1 1 d . . . . .
H4 H 0.971705 0.458935 0.185578 0.028 Uiso 1 1 calc R U . . .
C5 C 1.1256(3) 0.3635(2) 0.0822(2) 0.0265(5) Uani 1 1 d . . . . .
H5 H 1.172840 0.422038 0.050181 0.032 Uiso 1 1 calc R U . . .
C6 C 1.1751(2) 0.2558(2) 0.04900(19) 0.0228(5) Uani 1 1 d . . . . .
C7 C 1.1093(3) 0.1693(2) 0.0961(2) 0.0239(5) Uani 1 1 d . . . . .
H7 H 1.145237 0.095355 0.073241 0.029 Uiso 1 1 calc R U . . .
C8 C 0.9903(3) 0.19163(19) 0.17717(19) 0.0219(5) Uani 1 1 d . . . . .
H8 H 0.945409 0.132342 0.210118 0.026 Uiso 1 1 calc R U . . .
C9 C 0.5369(2) 0.44804(17) 0.25672(18) 0.0169(4) Uani 1 1 d . . . . .
C10 C 0.3869(2) 0.46200(18) 0.30821(18) 0.0186(4) Uani 1 1 d . . . . .
H10 H 0.371967 0.422596 0.375468 0.022 Uiso 1 1 calc R U . . .
C11 C 0.2586(3) 0.53288(19) 0.26251(19) 0.0206(4) Uani 1 1 d . . . . .
H11 H 0.156574 0.542364 0.298043 0.025 Uiso 1 1 calc R U . . .
C12 C 0.2825(3) 0.58921(19) 0.16438(19) 0.0214(5) Uani 1 1 d . . . . .
C13 C 0.4308(3) 0.5779(2) 0.11177(19) 0.0240(5) Uani 1 1 d . . . . .
H13 H 0.445601 0.617902 0.044816 0.029 Uiso 1 1 calc R U . . .
C14 C 0.5570(3) 0.5070(2) 0.15883(19) 0.0226(5) Uani 1 1 d . . . . .
H14 H 0.659006 0.498686 0.123521 0.027 Uiso 1 1 calc R U . . .
C15 C 0.7096(2) 0.25247(18) 0.47340(17) 0.0167(4) Uani 1 1 d . . . . .
C16 C 0.7999(2) 0.14475(19) 0.49814(18) 0.0202(4) Uani 1 1 d . . . . .
H16 H 0.873449 0.107795 0.445433 0.024 Uiso 1 1 calc R U . . .
C17 C 0.7837(3) 0.09094(19) 0.59844(19) 0.0222(5) Uani 1 1 d . . . . .
H17 H 0.846220 0.017788 0.615195 0.027 Uiso 1 1 calc R U . . .
C18 C 0.6748(3) 0.1455(2) 0.67406(18) 0.0228(5) Uani 1 1 d . . . . .
C19 C 0.5814(3) 0.2521(2) 0.65189(19) 0.0232(5) Uani 1 1 d . . . . .
H19 H 0.506017 0.287884 0.704282 0.028 Uiso 1 1 calc R U . . .
C20 C 0.6009(3) 0.30488(18) 0.55139(18) 0.0201(4) Uani 1 1 d . . . . .
H20 H 0.538864 0.378333 0.535167 0.024 Uiso 1 1 calc R U . . .
C21 C 0.4339(2) 0.05090(18) 0.49552(18) 0.0178(4) Uani 1 1 d . . . . .
C22 C 0.3257(3) 0.08082(18) 0.58212(19) 0.0204(4) Uani 1 1 d . . . . .
H22 H 0.338496 0.037974 0.648620 0.025 Uiso 1 1 calc R U . . .
C23 C 0.1995(3) 0.17291(19) 0.5717(2) 0.0218(5) Uani 1 1 d . . . . .
C24 C 0.1851(3) 0.23137(19) 0.4723(2) 0.0239(5) Uani 1 1 d . . . . .
H24 H 0.098688 0.293174 0.460424 0.029 Uiso 1 1 calc R U . . .
C25 C 0.2991(3) 0.19791(19) 0.3907(2) 0.0233(5) Uani 1 1 d . . . . .
H25 H 0.288231 0.239204 0.323311 0.028 Uiso 1 1 calc R U . . .
C26 C 0.0870(3) 0.2089(2) 0.6659(2) 0.0290(5) Uani 1 1 d . . . . .
H26A H 0.129000 0.257287 0.706258 0.043 Uiso 1 1 calc R U . . .
H26B H 0.072418 0.142143 0.711514 0.043 Uiso 1 1 calc R U . . .
H26C H -0.013938 0.250655 0.641314 0.043 Uiso 1 1 calc R U . . .

loop_
_atom_site_aniso_label
_atom_site_aniso_U_11
_atom_site_aniso_U_22
_atom_site_aniso_U_33
_atom_site_aniso_U_23
_atom_site_aniso_U_13
_atom_site_aniso_U_12
Sn 0.01432(9) 0.01736(9) 0.01375(9) -0.00019(6) -0.00005(6) -0.00227(6)
Br1 0.02144(13) 0.02178(13) 0.02368(14) -0.00598(10) 0.00058(9) -0.00686(9)
Cl1 0.0221(3) 0.0484(4) 0.0282(3) -0.0131(3) 0.0094(2) -0.0101(2)
Cl2 0.0228(3) 0.0374(3) 0.0267(3) -0.0004(2) -0.0087(2) 0.0044(2)
Cl3 0.0539(4) 0.0432(4) 0.0197(3) 0.0124(3) 0.0062(3) 0.0049(3)
O1 0.0250(8) 0.0225(8) 0.0123(8) -0.0005(6) 0.0001(6) -0.0106(6)
N1 0.0220(9) 0.0186(9) 0.0199(10) -0.0004(7) -0.0021(7) -0.0055(7)
C1 0.0322(12) 0.0313(12) 0.0163(12) -0.0002(10) -0.0045(9) -0.0093(10)
C2 0.0651(19) 0.0392(15) 0.0223(14) -0.0107(12) -0.0051(13) -0.0151(14)
C3 0.0137(9) 0.0224(11) 0.0158(11) 0.0000(8) -0.0018(8) -0.0018(8)
C4 0.0232(11) 0.0243(11) 0.0231(12) -0.0040(9) 0.0022(9) -0.0084(9)
C5 0.0236(11) 0.0337(13) 0.0257(13) -0.0046(10) 0.0022(9) -0.0145(10)
C6 0.0142(10) 0.0364(13) 0.0178(11) -0.0054(10) 0.0005(8) -0.0053(9)
C7 0.0196(10) 0.0241(11) 0.0241(12) -0.0026(9) -0.0018(9) 0.0025(9)
C8 0.0194(10) 0.0200(11) 0.0233(12) 0.0008(9) -0.0005(9) -0.0006(8)
C9 0.0163(10) 0.0168(10) 0.0174(11) -0.0027(8) -0.0015(8) -0.0027(8)
C10 0.0195(10) 0.0188(10) 0.0175(11) -0.0022(9) -0.0006(8) -0.0043(8)
C11 0.0171(10) 0.0234(11) 0.0214(12) -0.0050(9) 0.0003(8) -0.0043(8)
C12 0.0186(10) 0.0226(11) 0.0221(12) -0.0035(9) -0.0072(9) -0.0002(8)
C13 0.0255(11) 0.0281(12) 0.0158(11) 0.0031(9) -0.0002(9) -0.0040(9)
C14 0.0192(10) 0.0270(11) 0.0193(11) 0.0018(9) -0.0002(9) -0.0031(9)
C15 0.0176(10) 0.0204(10) 0.0134(10) -0.0005(8) -0.0023(8) -0.0067(8)
C16 0.0174(10) 0.0226(11) 0.0195(12) -0.0029(9) 0.0000(8) -0.0026(8)
C17 0.0204(11) 0.0206(10) 0.0235(12) 0.0004(9) -0.0034(9) -0.0011(8)
C18 0.0264(11) 0.0257(11) 0.0155(11) 0.0033(9) -0.0026(9) -0.0062(9)
C19 0.0259(11) 0.0252(11) 0.0172(12) -0.0057(9) 0.0002(9) -0.0024(9)
C20 0.0227(11) 0.0189(10) 0.0173(11) -0.0028(9) -0.0016(8) -0.0016(8)
C21 0.0170(10) 0.0189(10) 0.0193(11) -0.0022(8) -0.0007(8) -0.0075(9)
C22 0.0220(11) 0.0202(11) 0.0202(12) -0.0010(9) 0.0010(9) -0.0085(9)
C23 0.0190(10) 0.0200(10) 0.0281(13) -0.0073(9) 0.0025(9) -0.0077(8)
C24 0.0196(11) 0.0192(11) 0.0321(13) -0.0016(10) -0.0037(9) -0.0023(8)
C25 0.0228(11) 0.0212(11) 0.0265(13) 0.0026(9) -0.0052(9) -0.0067(9)
C26 0.0249(12) 0.0263(12) 0.0339(14) -0.0064(10) 0.0046(10) -0.0036(9)

loop_
_atom_type_symbol
_atom_type_description
_atom_type_scat_dispersion_real
_atom_type_scat_dispersion_imag
_atom_type_scat_source
C C 0.0181 0.0091 'International Tables Vol C Tables 4.2.6.8 and 6.1.1.4'
H H 0.0000 0.0000 'International Tables Vol C Tables 4.2.6.8 and 6.1.1.4'
Br Br -0.6763 1.2805 'International Tables Vol C Tables 4.2.6.8 and 6.1.1.4'
Cl Cl 0.3639 0.7018 'International Tables Vol C Tables 4.2.6.8 and 6.1.1.4'
N N 0.0311 0.0180 'International Tables Vol C Tables 4.2.6.8 and 6.1.1.4'
O O 0.0492 0.0322 'International Tables Vol C Tables 4.2.6.8 and 6.1.1.4'
Sn Sn 0.0259 5.4591 'International Tables Vol C Tables 4.2.6.8 and 6.1.1.4'

loop_
_geom_angle_atom_site_label_1
_geom_angle_atom_site_label_2
_geom_angle_atom_site_label_3
_geom_angle
_geom_angle_site_symmetry_1
_geom_angle_site_symmetry_3
C15 Sn C9 119.12(8) . .
C15 Sn C3 124.36(8) . .
C9 Sn C3 113.42(8) . .
C15 Sn O1 81.65(7) . .
C9 Sn O1 86.03(7) . .
C3 Sn O1 85.00(7) . .
C15 Sn Br1 94.98(6) . .
C9 Sn Br1 95.71(6) . .
C3 Sn Br1 96.92(6) . .
O1 Sn Br1 176.63(4) . .
C1 O1 Sn 121.13(13) . .
C1 O1 H1O 107(2) . .
Sn O1 H1O 115(2) . .
C25 N1 C21 116.9(2) . .
O1 C1 C2 112.1(2) . .
O1 C1 H1A 109.2 . .
C2 C1 H1A 109.2 . .
O1 C1 H1B 109.2 . .
C2 C1 H1B 109.2 . .
H1A C1 H1B 107.9 . .
C1 C2 H2A 109.5 . .
C1 C2 H2B 109.5 . .
H2A C2 H2B 109.5 . .
C1 C2 H2C 109.5 . .
H2A C2 H2C 109.5 . .
H2B C2 H2C 109.5 . .
C4 C3 C8 118.4(2) . .
C4 C3 Sn 118.93(16) . .
C8 C3 Sn 122.51(16) . .
C5 C4 C3 121.3(2) . .
C5 C4 H4 119.4 . .
C3 C4 H4 119.4 . .
C4 C5 C6 119.1(2) . .
C4 C5 H5 120.5 . .
C6 C5 H5 120.5 . .
C7 C6 C5 121.1(2) . .
C7 C6 Cl1 118.98(19) . .
C5 C6 Cl1 119.92(19) . .
C6 C7 C8 119.4(2) . .
C6 C7 H7 120.3 . .
C8 C7 H7 120.3 . .
C7 C8 C3 120.8(2) . .
C7 C8 H8 119.6 . .
C3 C8 H8 119.6 . .
C14 C9 C10 118.8(2) . .
C14 C9 Sn 118.59(15) . .
C10 C9 Sn 122.55(16) . .
C11 C10 C9 120.9(2) . .
C11 C10 H10 119.5 . .
C9 C10 H10 119.5 . .
C12 C11 C10 118.7(2) . .
C12 C11 H11 120.6 . .
C10 C11 H11 120.6 . .
C11 C12 C13 121.6(2) . .
C11 C12 Cl2 120.08(17) . .
C13 C12 Cl2 118.30(18) . .
C14 C13 C12 118.7(2) . .
C14 C13 H13 120.6 . .
C12 C13 H13 120.6 . .
C13 C14 C9 121.2(2) . .
C13 C14 H14 119.4 . .
C9 C14 H14 119.4 . .
C20 C15 C16 118.8(2) . .
C20 C15 Sn 118.48(15) . .
C16 C15 Sn 122.66(16) . .
C17 C16 C15 120.8(2) . .
C17 C16 H16 119.6 . .
C15 C16 H16 119.6 . .
C16 C17 C18 118.9(2) . .
C16 C17 H17 120.6 . .
C18 C17 H17 120.6 . .
C17 C18 C19 121.9(2) . .
C17 C18 Cl3 119.23(18) . .
C19 C18 Cl3 118.83(19) . .
C18 C19 C20 118.2(2) . .
C18 C19 H19 120.9 . .
C20 C19 H19 120.9 . .
C19 C20 C15 121.4(2) . .
C19 C20 H20 119.3 . .
C15 C20 H20 119.3 . .
N1 C21 C22 122.0(2) . .
N1 C21 C21 117.1(2) . 2_656
C22 C21 C21 120.9(3) . 2_656
C23 C22 C21 120.4(2) . .
C23 C22 H22 119.8 . .
C21 C22 H22 119.8 . .
C24 C23 C22 117.4(2) . .
C24 C23 C26 121.9(2) . .
C22 C23 C26 120.7(2) . .
C25 C24 C23 118.8(2) . .
C25 C24 H24 120.6 . .
C23 C24 H24 120.6 . .
N1 C25 C24 124.4(2) . .
N1 C25 H25 117.8 . .
C24 C25 H25 117.8 . .
C23 C26 H26A 109.5 . .
C23 C26 H26B 109.5 . .
H26A C26 H26B 109.5 . .
C23 C26 H26C 109.5 . .
H26A C26 H26C 109.5 . .
H26B C26 H26C 109.5 . .

loop_
_geom_bond_atom_site_label_1
_geom_bond_atom_site_label_2
_geom_bond_distance
_geom_bond_site_symmetry_2
Sn C15 2.119(2) .
Sn C9 2.131(2) .
Sn C3 2.141(2) .
Sn O1 2.4634(15) .
Sn Br1 2.6050(3) .
Cl1 C6 1.744(2) .
Cl2 C12 1.746(2) .
Cl3 C18 1.738(2) .
O1 C1 1.436(3) .
O1 H1O 0.826(10) .
N1 C25 1.340(3) .
N1 C21 1.349(3) .
C1 C2 1.504(4) .
C1 H1A 0.9900 .
C1 H1B 0.9900 .
C2 H2A 0.9800 .
C2 H2B 0.9800 .
C2 H2C 0.9800 .
C3 C4 1.396(3) .
C3 C8 1.394(3) .
C4 C5 1.384(3) .
C4 H4 0.9500 .
C5 C6 1.382(4) .
C5 H5 0.9500 .
C6 C7 1.384(4) .
C7 C8 1.388(3) .
C7 H7 0.9500 .
C8 H8 0.9500 .
C9 C14 1.390(3) .
C9 C10 1.393(3) .
C10 C11 1.392(3) .
C10 H10 0.9500 .
C11 C12 1.383(3) .
C11 H11 0.9500 .
C12 C13 1.388(3) .
C13 C14 1.386(3) .
C13 H13 0.9500 .
C14 H14 0.9500 .
C15 C20 1.395(3) .
C15 C16 1.393(3) .
C16 C17 1.383(3) .
C16 H16 0.9500 .
C17 C18 1.385(3) .
C17 H17 0.9500 .
C18 C19 1.387(3) .
C19 C20 1.384(3) .
C19 H19 0.9500 .
C20 H20 0.9500 .
C21 C22 1.395(3) .
C21 C21 1.494(4) 2_656
C22 C23 1.390(3) .
C22 H22 0.9500 .
C23 C24 1.389(4) .
C23 C26 1.501(3) .
C24 C25 1.386(3) .
C24 H24 0.9500 .
C25 H25 0.9500 .
C26 H26A 0.9800 .
C26 H26B 0.9800 .
C26 H26C 0.9800 .

loop_
_geom_torsion_atom_site_label_1
_geom_torsion_atom_site_label_2
_geom_torsion_atom_site_label_3
_geom_torsion_atom_site_label_4
_geom_torsion
_geom_torsion_site_symmetry_1
_geom_torsion_site_symmetry_2
_geom_torsion_site_symmetry_3
_geom_torsion_site_symmetry_4
Sn O1 C1 C2 143.27(18) . . . .
C8 C3 C4 C5 1.1(3) . . . .
Sn C3 C4 C5 -174.32(18) . . . .
C3 C4 C5 C6 0.2(4) . . . .
C4 C5 C6 C7 -1.1(4) . . . .
C4 C5 C6 Cl1 177.55(18) . . . .
C5 C6 C7 C8 0.8(3) . . . .
Cl1 C6 C7 C8 -177.90(17) . . . .
C6 C7 C8 C3 0.5(3) . . . .
C4 C3 C8 C7 -1.4(3) . . . .
Sn C3 C8 C7 173.80(17) . . . .
C14 C9 C10 C11 0.6(3) . . . .
Sn C9 C10 C11 178.76(16) . . . .
C9 C10 C11 C12 0.2(3) . . . .
C10 C11 C12 C13 -1.0(3) . . . .
C10 C11 C12 Cl2 178.39(17) . . . .
C11 C12 C13 C14 0.8(4) . . . .
Cl2 C12 C13 C14 -178.52(18) . . . .
C12 C13 C14 C9 0.0(4) . . . .
C10 C9 C14 C13 -0.7(3) . . . .
Sn C9 C14 C13 -178.96(18) . . . .
C20 C15 C16 C17 -0.8(3) . . . .
Sn C15 C16 C17 176.31(16) . . . .
C15 C16 C17 C18 0.6(3) . . . .
C16 C17 C18 C19 0.3(3) . . . .
C16 C17 C18 Cl3 -179.05(18) . . . .
C17 C18 C19 C20 -1.1(3) . . . .
Cl3 C18 C19 C20 178.30(18) . . . .
C18 C19 C20 C15 0.9(3) . . . .
C16 C15 C20 C19 0.0(3) . . . .
Sn C15 C20 C19 -177.22(17) . . . .
C25 N1 C21 C22 -3.9(3) . . . .
C25 N1 C21 C21 175.6(2) . . . 2_656
N1 C21 C22 C23 2.2(3) . . . .
C21 C21 C22 C23 -177.3(2) 2_656 . . .
C21 C22 C23 C24 1.1(3) . . . .
C21 C22 C23 C26 -177.1(2) . . . .
C22 C23 C24 C25 -2.4(3) . . . .
C26 C23 C24 C25 175.7(2) . . . .
C21 N1 C25 C24 2.5(3) . . . .
C23 C24 C25 N1 0.6(3) . . . .
